data_7037277
loop_
_publ_author_name
'Riley, Laura E.'
'Chan, Antony P. Y.'
'Taylor, James'
'Man, Wing Y.'
'Ellis, David'
'Rosair, Georgina M.'
'Welch, Alan J.'
'Sivaev, Igor B.'

_publ_section_title
;
 Unprecedented flexibility of the 1,1'-bis(o-carborane) ligand:
 catalytically-active species stabilised by B-agostic B-H&#x21C0;Ru
 interactions.
;
_journal_issue 3
_journal_name_full 'Dalton transactions (Cambridge, England : 2003)'
_journal_page_first 1127
_journal_page_last 1137
_journal_paper_doi 10.1039/c5dt03417e
_journal_volume 45
_journal_year 2016
_chemical_formula_moiety 'C28 H44 B20 N3 P Ru'
_chemical_formula_sum 'C28 H44 B20 N3 P Ru'
_chemical_formula_weight 770.90
_space_group_crystal_system triclinic
_space_group_IT_number 2
_space_group_name_Hall '-P 1'
_space_group_name_H-M_alt 'P -1'
_symmetry_space_group_name_Hall '-P 1'
_symmetry_space_group_name_H-M 'P -1'
_atom_sites_solution_hydrogens mixed
_atom_sites_solution_primary iterative
_audit_creation_date 2015-07-06
_audit_creation_method
;
Olex2 1.2
(compiled 2013.12.10 svn.r2850 for OlexSys, GUI svn.r4736)
;
_audit_update_record
;
2015-08-11 deposited with the CCDC.
2015-11-13 downloaded from the CCDC.
;
_cell_angle_alpha 87.152(8)
_cell_angle_beta 75.088(7)
_cell_angle_gamma 82.148(7)
_cell_formula_units_Z 2
_cell_length_a 10.4838(14)
_cell_length_b 10.6487(16)
_cell_length_c 18.114(3)
_cell_measurement_reflns_used 9993
_cell_measurement_temperature 100(2)
_cell_measurement_theta_max 33.953
_cell_measurement_theta_min 2.239
_cell_volume 1935.6(5)
_computing_cell_refinement 'SAINT v7.68A (Bruker, 2009)'
_computing_data_reduction 'SAINT v7.68A (Bruker, 2009)'
_computing_molecular_graphics 'Olex2 (Dolomanov et al., 2009)'
_computing_publication_material 'Olex2 (Dolomanov et al., 2009)'
_computing_structure_refinement 'XL (Sheldrick, 2008)'
_computing_structure_solution 'olex2.solve (Bourhis et al., 2013)'
_diffrn_ambient_temperature 100.0
_diffrn_measured_fraction_theta_full 0.998
_diffrn_measured_fraction_theta_max 0.971
_diffrn_measurement_device_type 'Bruker APEX-II CCD'
_diffrn_measurement_method '\f and \w scans'
_diffrn_radiation_monochromator graphite
_diffrn_radiation_type MoK\a
_diffrn_radiation_wavelength 0.71073
_diffrn_reflns_av_R_equivalents 0.0399
_diffrn_reflns_av_unetI/netI 0.0586
_diffrn_reflns_laue_measured_fraction_full 0.998
_diffrn_reflns_laue_measured_fraction_max 0.971
_diffrn_reflns_limit_h_max 16
_diffrn_reflns_limit_h_min -16
_diffrn_reflns_limit_k_max 13
_diffrn_reflns_limit_k_min -16
_diffrn_reflns_limit_l_max 28
_diffrn_reflns_limit_l_min -28
_diffrn_reflns_number 40047
_diffrn_reflns_point_group_measured_fraction_full 0.998
_diffrn_reflns_point_group_measured_fraction_max 0.971
_diffrn_reflns_theta_full 26.000
_diffrn_reflns_theta_max 34.178
_diffrn_reflns_theta_min 2.066
_diffrn_standards_number 0
_exptl_absorpt_coefficient_mu 0.474
_exptl_absorpt_correction_T_max 0.7468
_exptl_absorpt_correction_T_min 0.7123
_exptl_absorpt_correction_type multi-scan
_exptl_absorpt_process_details
;
SADABS-2008/1 (Bruker,2008) was used for absorption correction.
wR2(int) was 0.1000 before and 0.0601 after correction.
The Ratio of minimum to maximum transmission is 0.9538.
The \l/2 correction factor is 0.0015.
;
_exptl_crystal_colour colourless
_exptl_crystal_colour_primary colourless
_exptl_crystal_density_diffrn 1.323
_exptl_crystal_description Plate
_exptl_crystal_F_000 784
_exptl_crystal_size_max 0.45
_exptl_crystal_size_mid 0.4
_exptl_crystal_size_min 0.2
_refine_diff_density_max 0.562
_refine_diff_density_min -0.688
_refine_diff_density_rms 0.093
_refine_ls_extinction_method none
_refine_ls_goodness_of_fit_ref 1.022
_refine_ls_hydrogen_treatment mixed
_refine_ls_matrix_type full
_refine_ls_number_parameters 541
_refine_ls_number_reflns 15552
_refine_ls_number_restraints 0
_refine_ls_restrained_S_all 1.022
_refine_ls_R_factor_all 0.0478
_refine_ls_R_factor_gt 0.0368
_refine_ls_shift/su_max 0.003
_refine_ls_shift/su_mean 0.000
_refine_ls_structure_factor_coef Fsqd
_refine_ls_weighting_details 'w=1/[\s^2^(Fo^2^)+(0.0282P)^2^+0.4807P] where P=(Fo^2^+2Fc^2^)/3'
_refine_ls_weighting_scheme calc
_refine_ls_wR_factor_gt 0.0740
_refine_ls_wR_factor_ref 0.0781
_reflns_Friedel_coverage 0.000
_reflns_number_gt 13111
_reflns_number_total 15552
_reflns_threshold_expression 'I > 2\s(I)'
_cod_data_source_file c5dt03417e2.cif
_cod_data_source_block 5235
_cod_depositor_comments 'Adding full bibliography for 7037273--7037280.cif.'
_cod_database_code 7037277
_shelxl_version_number 2014/6
_shelx_space_group_comment
;
The symmetry employed for this shelxl refinement is uniquely defined
by the following loop, which should always be used as a source of
symmetry information in preference to the above space-group names.
They are only intended as comments.
;
_shelx_estimated_absorpt_t_max 0.911
_shelx_estimated_absorpt_t_min 0.815
_olex2_refinement_description
;
1. Fixed Uiso
 At 1.2 times of:
  All B(H) groups, All C(H) groups
 At 1.5 times of:
  All C(H,H,H) groups
2.a Aromatic/amide H refined with riding coordinates:
 C102(H102), C103(H103), C104(H104), C105(H105), C106(H106), C112(H112),
 C113(H113), C114(H114), C115(H115), C116(H116), C122(H122), C123(H123),
 C124(H124), C125(H125), C126(H126)
2.b Idealised Me refined as rotating group:
 C12(H12A,H12B,H12C), C22(H22A,H22B,H22C), C32(H32A,H32B,H32C)
;
_olex2_submission_special_instructions 'No special instructions were received'

loop_
_space_group_symop_operation_xyz
'x, y, z'
'-x, -y, -z'

loop_
_atom_site_label
_atom_site_type_symbol
_atom_site_fract_x
_atom_site_fract_y
_atom_site_fract_z
_atom_site_U_iso_or_equiv
_atom_site_adp_type
_atom_site_occupancy
_atom_site_site_symmetry_order
_atom_site_calc_flag
_atom_site_refinement_flags_posn
C1 C 0.32866(13) 0.65207(13) 0.38826(8) 0.0098(2) Uani 1 1 d .
N2 N 0.04556(11) 0.66109(12) 0.28296(7) 0.0111(2) Uani 1 1 d .
P1 P 0.07385(3) 0.91079(3) 0.18258(2) 0.00986(7) Uani 1 1 d .
Ru1 Ru 0.12481(2) 0.81894(2) 0.29554(2) 0.00828(3) Uani 1 1 d .
C2 C 0.17931(13) 0.74866(13) 0.39887(8) 0.0100(2) Uani 1 1 d .
N3 N -0.07269(12) 0.88089(12) 0.36731(7) 0.0144(2) Uani 1 1 d .
B3 B 0.18187(15) 0.58699(16) 0.42412(9) 0.0109(3) Uani 1 1 d .
H3 H 0.1508(16) 0.5255(16) 0.3899(10) 0.013 Uiso 1 1 d R
N1 N 0.18757(12) 0.98387(12) 0.31209(7) 0.0121(2) Uani 1 1 d .
B4 B 0.32381(16) 0.53909(16) 0.46175(9) 0.0121(3) Uani 1 1 d .
H4 H 0.3765(17) 0.4437(17) 0.4469(10) 0.015 Uiso 1 1 d R
B5 B 0.40857(16) 0.67455(16) 0.45773(9) 0.0124(3) Uani 1 1 d .
H5 H 0.5113(17) 0.6676(17) 0.4428(10) 0.015 Uiso 1 1 d R
B6 B 0.31738(16) 0.80483(16) 0.41833(9) 0.0118(3) Uani 1 1 d .
H6 H 0.3717(17) 0.8735(17) 0.3812(10) 0.014 Uiso 1 1 d R
B7 B 0.07401(16) 0.70331(16) 0.48427(9) 0.0128(3) Uani 1 1 d .
H7 H -0.0327(17) 0.7098(17) 0.4875(10) 0.015 Uiso 1 1 d R
B8 B 0.16207(16) 0.57274(17) 0.52433(9) 0.0137(3) Uani 1 1 d .
H8 H 0.1120(17) 0.4969(17) 0.5565(10) 0.016 Uiso 1 1 d R
B9 B 0.30213(17) 0.62825(17) 0.54583(9) 0.0140(3) Uani 1 1 d .
H9 H 0.3366(17) 0.5918(17) 0.5911(10) 0.017 Uiso 1 1 d R
B10 B 0.29972(17) 0.79257(16) 0.51836(9) 0.0137(3) Uani 1 1 d .
H10 H 0.3386(17) 0.8612(17) 0.5468(10) 0.016 Uiso 1 1 d R
B11 B 0.15727(16) 0.83821(16) 0.48030(9) 0.0134(3) Uani 1 1 d .
H11 H 0.1072(17) 0.9353(17) 0.4807(10) 0.016 Uiso 1 1 d R
C11 C 0.21233(15) 1.08220(15) 0.32350(9) 0.0154(3) Uani 1 1 d .
B12 B 0.14712(17) 0.73011(17) 0.55985(9) 0.0148(3) Uani 1 1 d .
H12 H 0.0873(17) 0.7592(17) 0.6155(10) 0.018 Uiso 1 1 d R
C12 C 0.24553(19) 1.20766(16) 0.33523(11) 0.0278(4) Uani 1 1 d .
H12A H 0.2621 1.2549 0.2866 0.042 Uiso 1 1 calc GR
H12B H 0.3255 1.1981 0.3546 0.042 Uiso 1 1 calc GR
H12C H 0.1712 1.2539 0.3724 0.042 Uiso 1 1 calc GR
C21 C 0.00031(14) 0.57274(14) 0.27306(8) 0.0134(3) Uani 1 1 d .
C22 C -0.05387(17) 0.46104(16) 0.25554(10) 0.0211(3) Uani 1 1 d .
H22A H 0.0168 0.4055 0.2215 0.032 Uiso 1 1 calc GR
H22B H -0.1256 0.4881 0.2304 0.032 Uiso 1 1 calc GR
H22C H -0.0890 0.4149 0.3030 0.032 Uiso 1 1 calc GR
C31 C -0.17693(15) 0.87736(15) 0.40661(10) 0.0194(3) Uani 1 1 d .
C32 C -0.30887(18) 0.8646(2) 0.45807(13) 0.0364(5) Uani 1 1 d .
H32A H -0.3777 0.8888 0.4304 0.055 Uiso 1 1 calc GR
H32B H -0.3248 0.9200 0.5020 0.055 Uiso 1 1 calc GR
H32C H -0.3117 0.7764 0.4760 0.055 Uiso 1 1 calc GR
C101 C 0.10199(13) 0.80208(13) 0.10246(8) 0.0109(2) Uani 1 1 d .
C102 C 0.02499(14) 0.70145(14) 0.11066(8) 0.0116(3) Uani 1 1 d .
H102 H -0.0490 0.6983 0.1536 0.014 Uiso 1 1 calc R
C103 C 0.05622(14) 0.60619(14) 0.05625(8) 0.0138(3) Uani 1 1 d .
H103 H 0.0044 0.5380 0.0627 0.017 Uiso 1 1 calc R
C104 C 0.16359(15) 0.61106(15) -0.00766(9) 0.0165(3) Uani 1 1 d .
H104 H 0.1860 0.5454 -0.0442 0.020 Uiso 1 1 calc R
C105 C 0.23785(15) 0.71269(16) -0.01771(9) 0.0174(3) Uani 1 1 d .
H105 H 0.3093 0.7174 -0.0619 0.021 Uiso 1 1 calc R
C106 C 0.20743(14) 0.80783(15) 0.03717(8) 0.0142(3) Uani 1 1 d .
H106 H 0.2586 0.8766 0.0301 0.017 Uiso 1 1 calc R
C111 C 0.16260(14) 1.04372(14) 0.13611(8) 0.0124(3) Uani 1 1 d .
C112 C 0.10513(16) 1.13530(15) 0.09116(9) 0.0189(3) Uani 1 1 d .
H112 H 0.0168 1.1323 0.0874 0.023 Uiso 1 1 calc R
C113 C 0.17668(18) 1.23019(17) 0.05212(10) 0.0248(4) Uani 1 1 d .
H113 H 0.1365 1.2914 0.0223 0.030 Uiso 1 1 calc R
C114 C 0.30679(17) 1.23603(17) 0.05648(10) 0.0231(3) Uani 1 1 d .
H114 H 0.3551 1.3009 0.0299 0.028 Uiso 1 1 calc R
C115 C 0.36497(15) 1.14545(15) 0.10028(9) 0.0179(3) Uani 1 1 d .
H115 H 0.4538 1.1481 0.1031 0.021 Uiso 1 1 calc R
C116 C 0.29343(14) 1.05058(14) 0.14013(8) 0.0130(3) Uani 1 1 d .
H116 H 0.3339 0.9901 0.1703 0.016 Uiso 1 1 calc R
C121 C -0.10030(14) 0.98444(14) 0.19441(8) 0.0123(3) Uani 1 1 d .
C122 C -0.18351(14) 0.95581(15) 0.15001(9) 0.0155(3) Uani 1 1 d .
H122 H -0.1513 0.8947 0.1109 0.019 Uiso 1 1 calc R
C123 C -0.31436(15) 1.01721(16) 0.16317(10) 0.0209(3) Uani 1 1 d .
H123 H -0.3713 0.9958 0.1339 0.025 Uiso 1 1 calc R
C124 C -0.36112(16) 1.10926(17) 0.21891(10) 0.0223(3) Uani 1 1 d .
H124 H -0.4496 1.1510 0.2273 0.027 Uiso 1 1 calc R
C125 C -0.27825(17) 1.14052(16) 0.26253(9) 0.0227(4) Uani 1 1 d .
H125 H -0.3096 1.2046 0.2999 0.027 Uiso 1 1 calc R
C126 C -0.14920(16) 1.07728(15) 0.25096(9) 0.0187(3) Uani 1 1 d .
H126 H -0.0937 1.0971 0.2816 0.022 Uiso 1 1 calc R
C1' C 0.40238(13) 0.62991(13) 0.30410(8) 0.0099(2) Uani 1 1 d .
C2' C 0.33449(13) 0.54776(14) 0.25554(8) 0.0108(2) Uani 1 1 d .
H2' H 0.2547(17) 0.5112(17) 0.2857(10) 0.013 Uiso 1 1 d R
B3' B 0.30961(15) 0.72232(16) 0.23814(9) 0.0115(3) Uani 1 1 d .
B4' B 0.47674(16) 0.74567(16) 0.24529(9) 0.0122(3) Uani 1 1 d .
H4' H 0.4870(17) 0.8325(17) 0.2682(10) 0.015 Uiso 1 1 d R
B5' B 0.57353(15) 0.60500(16) 0.27063(9) 0.0125(3) Uani 1 1 d .
H5' H 0.6331(17) 0.6160(17) 0.3097(10) 0.015 Uiso 1 1 d R
B6' B 0.47835(15) 0.47603(16) 0.27849(9) 0.0119(3) Uani 1 1 d .
H6' H 0.4695(17) 0.4048(17) 0.3233(10) 0.014 Uiso 1 1 d R
B7' B 0.35069(16) 0.59822(16) 0.16438(9) 0.0118(3) Uani 1 1 d .
H7' H 0.2702(17) 0.5843(17) 0.1380(10) 0.014 Uiso 1 1 d R
B8' B 0.44918(16) 0.72428(16) 0.15429(9) 0.0121(3) Uani 1 1 d .
H8' H 0.4452(17) 0.8009(17) 0.1146(10) 0.014 Uiso 1 1 d R
B9' B 0.60495(16) 0.66066(16) 0.17363(10) 0.0134(3) Uani 1 1 d .
H9' H 0.6967(17) 0.7000(17) 0.1504(10) 0.016 Uiso 1 1 d R
B10' B 0.60448(16) 0.49449(16) 0.19466(9) 0.0131(3) Uani 1 1 d .
H10' H 0.6948(17) 0.4218(17) 0.1828(10) 0.016 Uiso 1 1 d R
B11' B 0.44728(16) 0.45614(16) 0.18806(9) 0.0119(3) Uani 1 1 d .
H11' H 0.4244(17) 0.3694(17) 0.1782(10) 0.014 Uiso 1 1 d R
B12' B 0.52656(16) 0.56835(16) 0.12247(9) 0.0130(3) Uani 1 1 d .
H12' H 0.5648(17) 0.5445(17) 0.0645(10) 0.016 Uiso 1 1 d R

loop_
_atom_site_aniso_label
_atom_site_aniso_U_11
_atom_site_aniso_U_22
_atom_site_aniso_U_33
_atom_site_aniso_U_23
_atom_site_aniso_U_13
_atom_site_aniso_U_12
C1 0.0092(5) 0.0092(6) 0.0113(6) -0.0005(5) -0.0036(5) -0.0007(5)
N2 0.0098(5) 0.0135(6) 0.0099(5) 0.0004(4) -0.0031(4) -0.0001(4)
P1 0.01017(15) 0.00949(17) 0.01050(16) -0.00028(12) -0.00425(12) -0.00012(12)
Ru1 0.00817(5) 0.00791(5) 0.00903(5) -0.00058(3) -0.00309(4) -0.00001(3)
C2 0.0095(5) 0.0094(6) 0.0107(6) -0.0010(5) -0.0026(5) 0.0004(5)
N3 0.0143(5) 0.0130(6) 0.0161(6) -0.0011(5) -0.0055(5) 0.0015(5)
B3 0.0107(6) 0.0125(7) 0.0097(7) 0.0012(5) -0.0024(5) -0.0031(5)
N1 0.0126(5) 0.0126(6) 0.0111(5) 0.0005(4) -0.0039(4) -0.0001(4)
B4 0.0136(7) 0.0131(7) 0.0100(7) 0.0020(5) -0.0040(5) -0.0013(6)
B5 0.0117(7) 0.0140(8) 0.0125(7) 0.0004(6) -0.0055(6) -0.0008(6)
B6 0.0129(7) 0.0103(7) 0.0136(7) -0.0011(5) -0.0055(6) -0.0011(5)
B7 0.0122(7) 0.0137(8) 0.0115(7) -0.0007(6) -0.0011(5) -0.0011(6)
B8 0.0144(7) 0.0143(8) 0.0118(7) 0.0010(6) -0.0021(6) -0.0026(6)
B9 0.0168(7) 0.0146(8) 0.0114(7) 0.0004(6) -0.0055(6) -0.0011(6)
B10 0.0167(7) 0.0137(8) 0.0118(7) -0.0022(6) -0.0055(6) -0.0013(6)
B11 0.0154(7) 0.0136(8) 0.0113(7) -0.0041(6) -0.0044(6) 0.0013(6)
C11 0.0171(7) 0.0139(7) 0.0146(7) -0.0015(5) -0.0028(5) -0.0019(5)
B12 0.0162(7) 0.0167(8) 0.0104(7) -0.0009(6) -0.0020(6) -0.0007(6)
C12 0.0336(9) 0.0143(8) 0.0341(10) -0.0076(7) -0.0012(8) -0.0101(7)
C21 0.0128(6) 0.0157(7) 0.0125(6) 0.0009(5) -0.0045(5) -0.0020(5)
C22 0.0262(8) 0.0183(8) 0.0231(8) 0.0016(6) -0.0105(7) -0.0103(6)
C31 0.0165(7) 0.0136(7) 0.0268(8) -0.0025(6) -0.0035(6) -0.0006(6)
C32 0.0202(8) 0.0268(10) 0.0539(14) -0.0027(9) 0.0084(8) -0.0076(7)
C101 0.0117(6) 0.0104(6) 0.0113(6) 0.0001(5) -0.0050(5) 0.0001(5)
C102 0.0116(6) 0.0132(7) 0.0104(6) -0.0001(5) -0.0041(5) -0.0002(5)
C103 0.0139(6) 0.0143(7) 0.0146(6) -0.0024(5) -0.0060(5) -0.0022(5)
C104 0.0161(6) 0.0174(7) 0.0164(7) -0.0070(6) -0.0043(5) -0.0008(6)
C105 0.0154(7) 0.0211(8) 0.0139(7) -0.0031(6) -0.0002(5) -0.0021(6)
C106 0.0140(6) 0.0149(7) 0.0137(6) 0.0000(5) -0.0029(5) -0.0025(5)
C111 0.0153(6) 0.0106(6) 0.0120(6) 0.0005(5) -0.0051(5) -0.0014(5)
C112 0.0214(7) 0.0165(8) 0.0225(8) 0.0062(6) -0.0127(6) -0.0038(6)
C113 0.0299(9) 0.0198(9) 0.0296(9) 0.0123(7) -0.0164(7) -0.0076(7)
C114 0.0280(8) 0.0188(8) 0.0249(8) 0.0096(6) -0.0094(7) -0.0098(7)
C115 0.0170(7) 0.0170(8) 0.0206(7) 0.0016(6) -0.0052(6) -0.0052(6)
C116 0.0145(6) 0.0118(7) 0.0131(6) 0.0003(5) -0.0045(5) -0.0014(5)
C121 0.0124(6) 0.0111(6) 0.0136(6) 0.0010(5) -0.0049(5) 0.0008(5)
C122 0.0129(6) 0.0146(7) 0.0198(7) -0.0004(5) -0.0067(5) 0.0005(5)
C123 0.0141(7) 0.0213(8) 0.0289(9) 0.0025(6) -0.0100(6) -0.0004(6)
C124 0.0144(7) 0.0234(9) 0.0242(8) 0.0050(6) -0.0018(6) 0.0068(6)
C125 0.0248(8) 0.0218(9) 0.0171(7) -0.0031(6) -0.0036(6) 0.0108(7)
C126 0.0221(7) 0.0169(8) 0.0165(7) -0.0029(6) -0.0075(6) 0.0057(6)
C1' 0.0093(5) 0.0102(6) 0.0105(6) -0.0003(5) -0.0035(5) -0.0007(5)
C2' 0.0101(6) 0.0115(6) 0.0108(6) 0.0001(5) -0.0029(5) -0.0007(5)
B3' 0.0109(6) 0.0121(7) 0.0116(7) 0.0012(5) -0.0036(5) -0.0007(5)
B4' 0.0115(7) 0.0124(7) 0.0124(7) -0.0001(5) -0.0025(5) -0.0009(6)
B5' 0.0090(6) 0.0147(8) 0.0134(7) -0.0008(6) -0.0029(5) -0.0002(5)
B6' 0.0107(6) 0.0106(7) 0.0142(7) -0.0009(5) -0.0040(6) 0.0013(5)
B7' 0.0118(7) 0.0119(7) 0.0112(7) -0.0008(5) -0.0029(5) -0.0002(5)
B8' 0.0122(7) 0.0104(7) 0.0124(7) 0.0003(5) -0.0017(5) -0.0003(5)
B9' 0.0103(6) 0.0137(8) 0.0152(7) 0.0008(6) -0.0018(6) -0.0013(6)
B10' 0.0114(7) 0.0143(8) 0.0122(7) -0.0005(6) -0.0019(5) 0.0010(6)
B11' 0.0134(7) 0.0091(7) 0.0131(7) -0.0019(5) -0.0037(6) 0.0004(5)
B12' 0.0126(7) 0.0128(8) 0.0121(7) -0.0004(6) -0.0017(6) 0.0012(6)

loop_
_atom_type_symbol
_atom_type_description
_atom_type_scat_dispersion_real
_atom_type_scat_dispersion_imag
_atom_type_scat_source
C C 0.0033 0.0016 'International Tables Vol C Tables 4.2.6.8 and 6.1.1.4'
H H 0.0000 0.0000 'International Tables Vol C Tables 4.2.6.8 and 6.1.1.4'
B B 0.0013 0.0007 'International Tables Vol C Tables 4.2.6.8 and 6.1.1.4'
N N 0.0061 0.0033 'International Tables Vol C Tables 4.2.6.8 and 6.1.1.4'
P P 0.1023 0.0942 'International Tables Vol C Tables 4.2.6.8 and 6.1.1.4'
Ru Ru -1.2594 0.8363 'International Tables Vol C Tables 4.2.6.8 and 6.1.1.4'

loop_
_geom_angle_atom_site_label_1
_geom_angle_atom_site_label_2
_geom_angle_atom_site_label_3
_geom_angle
C2 C1 B3 61.12(8)
C2 C1 B4 112.15(10)
C2 C1 B5 112.91(10)
B3 C1 B4 62.11(9)
B5 C1 B3 112.89(11)
B5 C1 B4 61.91(9)
B6 C1 C2 61.47(8)
B6 C1 B3 112.15(11)
B6 C1 B4 113.37(11)
B6 C1 B5 63.01(9)
C1' C1 C2 112.54(10)
C1' C1 B3 118.32(11)
C1' C1 B4 125.35(11)
C1' C1 B5 122.99(11)
C1' C1 B6 114.74(12)
C21 N2 Ru1 177.43(11)
C101 P1 Ru1 115.67(5)
C101 P1 C111 101.83(7)
C101 P1 C121 103.74(6)
C111 P1 Ru1 118.13(5)
C111 P1 C121 100.00(7)
C121 P1 Ru1 115.12(5)
N2 Ru1 P1 91.12(3)
N2 Ru1 C2 93.55(5)
N2 Ru1 N3 84.22(5)
N2 Ru1 B3' 86.82(6)
C2 Ru1 P1 175.32(4)
C2 Ru1 N3 87.24(5)
N3 Ru1 P1 93.61(3)
N1 Ru1 N2 174.98(5)
N1 Ru1 P1 88.08(4)
N1 Ru1 C2 87.30(5)
N1 Ru1 N3 90.89(5)
N1 Ru1 B3' 98.18(6)
B3' Ru1 P1 94.63(4)
B3' Ru1 C2 85.26(5)
B3' Ru1 N3 167.93(6)
C1 C2 Ru1 117.14(8)
C1 C2 B3 59.69(8)
C1 C2 B6 59.17(8)
C1 C2 B7 106.92(10)
C1 C2 B11 106.79(10)
B3 C2 Ru1 120.41(9)
B3 C2 B6 109.09(10)
B6 C2 Ru1 117.00(9)
B7 C2 Ru1 127.46(9)
B7 C2 B3 60.58(9)
B7 C2 B6 109.30(10)
B7 C2 B11 60.99(9)
B11 C2 Ru1 124.76(9)
B11 C2 B3 109.77(11)
B11 C2 B6 60.44(9)
C31 N3 Ru1 160.66(13)
C1 B3 C2 59.18(8)
C1 B3 H3 119.8(9)
C1 B3 B4 59.28(8)
C1 B3 B7 105.51(11)
C1 B3 B8 105.74(11)
C2 B3 H3 119.1(9)
C2 B3 B4 108.26(11)
C2 B3 B7 59.29(9)
C2 B3 B8 108.00(11)
B4 B3 H3 121.2(9)
B7 B3 H3 124.4(9)
B7 B3 B4 108.56(11)
B7 B3 B8 60.77(9)
B8 B3 H3 126.0(10)
B8 B3 B4 59.89(9)
C11 N1 Ru1 174.25(12)
C1 B4 B3 58.61(8)
C1 B4 H4 117.8(9)
C1 B4 B5 58.45(9)
C1 B4 B8 104.92(10)
C1 B4 B9 104.92(11)
B3 B4 H4 116.5(9)
B5 B4 B3 107.21(11)
B5 B4 H4 122.6(9)
B8 B4 B3 59.50(9)
B8 B4 H4 125.1(9)
B8 B4 B5 108.19(12)
B8 B4 B9 60.36(9)
B9 B4 B3 107.49(11)
B9 B4 H4 129.8(9)
B9 B4 B5 60.10(10)
C1 B5 B4 59.64(9)
C1 B5 H5 118.7(10)
C1 B5 B6 58.41(8)
C1 B5 B9 105.70(11)
C1 B5 B10 104.92(10)
B4 B5 H5 121.8(10)
B4 B5 B6 107.81(11)
B4 B5 B9 59.93(9)
B4 B5 B10 108.17(12)
B6 B5 H5 118.0(10)
B9 B5 H5 128.0(10)
B9 B5 B6 107.44(11)
B10 B5 H5 125.0(10)
B10 B5 B6 59.29(9)
B10 B5 B9 60.30(10)
C1 B6 C2 59.37(8)
C1 B6 B5 58.58(8)
C1 B6 H6 120.1(9)
C1 B6 B10 105.58(11)
C1 B6 B11 106.08(12)
C2 B6 B5 107.62(11)
C2 B6 H6 121.9(9)
C2 B6 B10 107.94(12)
C2 B6 B11 59.34(9)
B5 B6 H6 119.1(9)
B10 B6 B5 59.96(9)
B10 B6 H6 124.1(10)
B11 B6 B5 108.92(12)
B11 B6 H6 125.3(9)
B11 B6 B10 61.18(9)
C2 B7 B3 60.12(9)
C2 B7 H7 118.0(9)
C2 B7 B8 107.93(11)
C2 B7 B11 59.55(9)
C2 B7 B12 107.70(11)
B3 B7 H7 117.4(9)
B3 B7 B8 59.86(9)
B3 B7 B11 108.26(11)
B3 B7 B12 108.13(11)
B8 B7 H7 122.7(9)
B11 B7 H7 122.9(9)
B11 B7 B8 108.89(11)
B11 B7 B12 60.48(10)
B12 B7 H7 126.7(9)
B12 B7 B8 60.37(9)
B3 B8 B4 60.61(9)
B3 B8 B7 59.38(9)
B3 B8 H8 120.2(10)
B3 B8 B9 107.96(12)
B3 B8 B12 107.16(12)
B4 B8 B7 108.02(12)
B4 B8 H8 120.4(9)
B4 B8 B9 59.86(9)
B4 B8 B12 107.81(12)
B7 B8 H8 122.0(9)
B7 B8 B9 107.66(12)
B7 B8 B12 59.63(9)
B9 B8 H8 122.9(9)
B9 B8 B12 59.94(9)
B12 B8 H8 123.8(10)
B4 B9 B5 59.97(9)
B4 B9 B8 59.77(9)
B4 B9 H9 121.9(10)
B4 B9 B10 107.84(11)
B4 B9 B12 107.92(11)
B5 B9 B8 107.62(11)
B5 B9 H9 123.1(10)
B5 B9 B10 59.83(9)
B5 B9 B12 107.59(11)
B8 B9 H9 120.8(11)
B8 B9 B10 107.77(11)
B8 B9 B12 60.17(9)
B10 B9 H9 122.4(11)
B12 B9 H9 121.0(10)
B12 B9 B10 59.72(10)
B5 B10 B9 59.87(9)
B5 B10 H10 121.2(9)
B5 B10 B11 107.94(11)
B5 B10 B12 107.93(12)
B6 B10 B5 60.75(9)
B6 B10 B9 108.25(12)
B6 B10 H10 119.9(10)
B6 B10 B11 59.15(9)
B6 B10 B12 107.34(11)
B9 B10 H10 123.4(9)
B9 B10 B11 107.97(12)
B11 B10 H10 121.1(9)
B12 B10 B9 60.12(10)
B12 B10 H10 123.3(9)
B12 B10 B11 59.87(10)
C2 B11 B6 60.22(9)
C2 B11 B7 59.46(9)
C2 B11 B10 107.44(11)
C2 B11 H11 118.0(9)
C2 B11 B12 107.38(12)
B6 B11 B7 107.92(11)
B6 B11 B10 59.67(9)
B6 B11 H11 117.8(9)
B6 B11 B12 107.59(11)
B7 B11 B10 107.72(12)
B7 B11 H11 123.0(9)
B7 B11 B12 60.16(10)
B10 B11 H11 123.7(9)
B12 B11 B10 59.67(9)
B12 B11 H11 127.0(9)
N1 C11 C12 178.08(17)
B7 B12 B8 60.00(9)
B7 B12 B9 107.90(11)
B7 B12 B10 107.71(12)
B7 B12 B11 59.36(9)
B7 B12 H12 121.7(10)
B8 B12 H12 123.4(10)
B9 B12 B8 59.88(9)
B9 B12 H12 122.8(9)
B10 B12 B8 107.90(12)
B10 B12 B9 60.16(10)
B10 B12 B11 60.46(9)
B10 B12 H12 120.9(10)
B11 B12 B8 107.69(11)
B11 B12 B9 108.46(12)
B11 B12 H12 119.9(10)
C11 C12 H12A 109.5
C11 C12 H12B 109.5
C11 C12 H12C 109.5
H12A C12 H12B 109.5
H12A C12 H12C 109.5
H12B C12 H12C 109.5
N2 C21 C22 176.58(16)
C21 C22 H22A 109.5
C21 C22 H22B 109.5
C21 C22 H22C 109.5
H22A C22 H22B 109.5
H22A C22 H22C 109.5
H22B C22 H22C 109.5
N3 C31 C32 176.52(18)
C31 C32 H32A 109.5
C31 C32 H32B 109.5
C31 C32 H32C 109.5
H32A C32 H32B 109.5
H32A C32 H32C 109.5
H32B C32 H32C 109.5
C102 C101 P1 118.92(11)
C106 C101 P1 121.84(11)
C106 C101 C102 118.83(13)
C101 C102 H102 119.7
C103 C102 C101 120.67(13)
C103 C102 H102 119.7
C102 C103 H103 120.0
C102 C103 C104 120.04(14)
C104 C103 H103 120.0
C103 C104 H104 120.1
C105 C104 C103 119.77(14)
C105 C104 H104 120.1
C104 C105 H105 119.9
C104 C105 C106 120.27(14)
C106 C105 H105 119.9
C101 C106 C105 120.35(14)
C101 C106 H106 119.8
C105 C106 H106 119.8
C112 C111 P1 121.18(11)
C116 C111 P1 120.45(10)
C116 C111 C112 118.20(14)
C111 C112 H112 119.7
C113 C112 C111 120.64(14)
C113 C112 H112 119.7
C112 C113 H113 119.7
C112 C113 C114 120.66(14)
C114 C113 H113 119.7
C113 C114 H114 120.4
C115 C114 C113 119.20(16)
C115 C114 H114 120.4
C114 C115 H115 119.8
C114 C115 C116 120.47(14)
C116 C115 H115 119.8
C111 C116 H116 119.6
C115 C116 C111 120.82(13)
C115 C116 H116 119.6
C122 C121 P1 124.32(11)
C122 C121 C126 118.94(13)
C126 C121 P1 116.72(11)
C121 C122 H122 119.9
C121 C122 C123 120.12(14)
C123 C122 H122 119.9
C122 C123 H123 119.8
C124 C123 C122 120.31(15)
C124 C123 H123 119.8
C123 C124 H124 119.9
C123 C124 C125 120.11(14)
C125 C124 H124 119.9
C124 C125 H125 120.1
C126 C125 C124 119.72(15)
C126 C125 H125 120.1
C121 C126 H126 119.6
C125 C126 C121 120.76(14)
C125 C126 H126 119.6
C1 C1' C2' 116.53(11)
C1 C1' B3' 111.38(10)
C1 C1' B4' 123.05(12)
C1 C1' B5' 124.20(11)
C1 C1' B6' 117.38(11)
C2' C1' B3' 63.72(8)
C2' C1' B4' 108.81(11)
C2' C1' B5' 110.05(11)
C2' C1' B6' 61.85(8)
B4' C1' B3' 61.11(8)
B4' C1' B5' 62.91(9)
B4' C1' B6' 113.42(11)
B5' C1' B3' 115.81(11)
B5' C1' B6' 61.74(9)
B6' C1' B3' 118.23(10)
C1' C2' H2' 114.9(10)
C1' C2' B3' 65.21(9)
C1' C2' B6' 62.86(9)
C1' C2' B7' 113.86(12)
C1' C2' B11' 113.37(11)
B3' C2' H2' 115.2(10)
B6' C2' H2' 111.7(10)
B6' C2' B3' 120.37(11)
B7' C2' H2' 122.5(10)
B7' C2' B3' 62.80(9)
B7' C2' B6' 116.36(11)
B7' C2' B11' 64.16(9)
B11' C2' H2' 118.4(10)
B11' C2' B3' 118.45(11)
B11' C2' B6' 62.28(9)
C1' B3' Ru1 113.51(9)
C2' B3' Ru1 116.19(9)
C2' B3' C1' 51.06(7)
B4' B3' Ru1 128.34(10)
B4' B3' C1' 55.02(8)
B4' B3' C2' 94.30(10)
B4' B3' B7' 101.17(10)
B7' B3' Ru1 130.42(10)
B7' B3' C1' 95.34(9)
B7' B3' C2' 53.86(8)
B8' B3' Ru1 144.68(10)
B8' B3' C1' 97.71(9)
B8' B3' C2' 95.91(10)
B8' B3' B4' 58.04(9)
B8' B3' B7' 57.85(9)
C1' B4' B3' 63.87(9)
C1' B4' H4' 120.5(10)
C1' B4' B5' 58.68(9)
C1' B4' B8' 105.88(12)
C1' B4' B9' 104.75(11)
B3' B4' H4' 117.4(9)
B5' B4' B3' 114.57(12)
B5' B4' H4' 117.0(9)
B8' B4' B3' 60.38(9)
B8' B4' H4' 126.5(10)
B8' B4' B5' 108.76(11)
B8' B4' B9' 60.44(9)
B9' B4' B3' 111.92(11)
B9' B4' H4' 123.4(9)
B9' B4' B5' 59.79(9)
C1' B5' B4' 58.41(9)
C1' B5' H5' 118.3(9)
C1' B5' B6' 59.76(9)
C1' B5' B9' 104.53(10)
C1' B5' B10' 104.90(11)
B4' B5' H5' 117.0(9)
B6' B5' B4' 108.16(11)
B6' B5' H5' 122.1(10)
B6' B5' B9' 107.29(11)
B6' B5' B10' 59.00(9)
B9' B5' B4' 59.77(9)
B9' B5' H5' 125.7(10)
B9' B5' B10' 60.06(9)
B10' B5' B4' 107.79(11)
B10' B5' H5' 129.0(9)
C1' B6' B5' 58.50(9)
C1' B6' H6' 117.1(9)
C1' B6' B10' 105.26(12)
C1' B6' B11' 103.73(10)
C2' B6' C1' 55.29(8)
C2' B6' B5' 102.33(11)
C2' B6' H6' 118.4(9)
C2' B6' B10' 103.82(11)
C2' B6' B11' 58.03(8)
B5' B6' H6' 124.8(10)
B10' B6' B5' 60.71(10)
B10' B6' H6' 131.8(9)
B10' B6' B11' 60.59(9)
B11' B6' B5' 108.21(12)
B11' B6' H6' 124.2(10)
C2' B7' B3' 63.34(9)
C2' B7' H7' 116.9(9)
C2' B7' B8' 104.38(11)
C2' B7' B11' 58.45(9)
C2' B7' B12' 103.64(10)
B3' B7' H7' 115.9(9)
B8' B7' B3' 60.07(9)
B8' B7' H7' 130.7(9)
B8' B7' B11' 107.90(11)
B8' B7' B12' 60.46(9)
B11' B7' B3' 114.08(11)
B11' B7' H7' 115.9(9)
B12' B7' B3' 111.69(11)
B12' B7' H7' 127.2(9)
B12' B7' B11' 59.20(9)
B3' B8' H8' 117.5(9)
B4' B8' B3' 61.58(9)
B4' B8' B7' 106.95(12)
B4' B8' H8' 121.7(10)
B4' B8' B9' 60.12(9)
B4' B8' B12' 107.78(11)
B7' B8' B3' 62.08(9)
B7' B8' H8' 123.6(10)
B7' B8' B9' 107.57(11)
B7' B8' B12' 60.24(9)
B9' B8' B3' 112.66(11)
B9' B8' H8' 120.0(9)
B9' B8' B12' 59.78(9)
B12' B8' B3' 113.19(12)
B12' B8' H8' 120.9(9)
B4' B9' B5' 60.44(9)
B4' B9' B8' 59.44(9)
B4' B9' H9' 119.3(10)
B4' B9' B10' 108.32(12)
B4' B9' B12' 107.61(11)
B5' B9' B8' 108.48(11)
B5' B9' H9' 117.2(10)
B5' B9' B10' 60.06(9)
B5' B9' B12' 108.50(12)
B8' B9' H9' 123.8(9)
B10' B9' B8' 108.99(12)
B10' B9' H9' 121.1(9)
B12' B9' B8' 60.24(9)
B12' B9' H9' 125.7(10)
B12' B9' B10' 60.62(9)
B5' B10' B9' 59.88(9)
B5' B10' H10' 121.2(9)
B5' B10' B12' 107.57(11)
B6' B10' B5' 60.29(9)
B6' B10' B9' 108.16(11)
B6' B10' H10' 117.9(9)
B6' B10' B11' 60.19(9)
B6' B10' B12' 107.97(11)
B9' B10' H10' 125.1(9)
B9' B10' B12' 59.64(9)
B11' B10' B5' 107.57(11)
B11' B10' B9' 106.81(11)
B11' B10' H10' 120.9(9)
B11' B10' B12' 59.22(9)
B12' B10' H10' 124.5(9)
C2' B11' B6' 59.69(8)
C2' B11' B7' 57.39(8)
C2' B11' B10' 104.04(11)
C2' B11' H11' 117.6(10)
C2' B11' B12' 103.64(11)
B6' B11' B7' 108.55(11)
B6' B11' B10' 59.23(9)
B6' B11' H11' 116.5(10)
B7' B11' H11' 120.1(10)
B10' B11' B7' 108.71(12)
B10' B11' H11' 127.4(9)
B12' B11' B6' 108.65(12)
B12' B11' B7' 60.25(9)
B12' B11' B10' 61.02(9)
B12' B11' H11' 129.6(10)
B7' B12' B8' 59.30(9)
B7' B12' B10' 107.96(11)
B7' B12' H12' 121.4(9)
B8' B12' B10' 108.09(11)
B8' B12' H12' 123.6(10)
B9' B12' B7' 106.99(11)
B9' B12' B8' 59.98(9)
B9' B12' B10' 59.74(9)
B9' B12' H12' 124.1(10)
B10' B12' H12' 120.9(9)
B11' B12' B7' 60.55(9)
B11' B12' B8' 108.04(11)
B11' B12' B9' 107.33(11)
B11' B12' B10' 59.76(9)
B11' B12' H12' 119.4(10)

loop_
_geom_bond_atom_site_label_1
_geom_bond_atom_site_label_2
_geom_bond_distance
C1 C2 1.7237(18)
C1 B3 1.733(2)
C1 B4 1.745(2)
C1 B5 1.723(2)
C1 B6 1.720(2)
C1 C1' 1.5351(19)
N2 Ru1 2.0211(13)
N2 C21 1.1510(19)
P1 Ru1 2.3769(5)
P1 C101 1.8403(14)
P1 C111 1.8484(16)
P1 C121 1.8489(14)
Ru1 C2 2.1645(13)
Ru1 N3 2.1769(13)
Ru1 N1 2.0191(13)
Ru1 B3' 2.1019(16)
C2 B3 1.758(2)
C2 B6 1.760(2)
C2 B7 1.743(2)
C2 B11 1.744(2)
N3 C31 1.145(2)
B3 H3 1.059(18)
B3 B4 1.794(2)
B3 B7 1.766(2)
B3 B8 1.774(2)
N1 C11 1.1532(19)
B4 H4 1.098(17)
B4 B5 1.784(2)
B4 B8 1.781(2)
B4 B9 1.783(2)
B5 H5 1.033(17)
B5 B6 1.800(2)
B5 B9 1.786(2)
B5 B10 1.786(2)
B6 H6 1.086(18)
B6 B10 1.773(2)
B6 B11 1.764(2)
B7 H7 1.097(17)
B7 B8 1.790(2)
B7 B11 1.769(3)
B7 B12 1.784(2)
B8 H8 1.086(18)
B8 B9 1.792(2)
B8 B12 1.797(3)
B9 H9 1.017(18)
B9 B10 1.794(3)
B9 B12 1.793(2)
B10 H10 1.092(19)
B10 B11 1.800(2)
B10 B12 1.786(3)
B11 H11 1.093(17)
B11 B12 1.790(2)
C11 C12 1.464(2)
B12 H12 1.076(18)
C12 H12A 0.9800
C12 H12B 0.9800
C12 H12C 0.9800
C21 C22 1.467(2)
C22 H22A 0.9800
C22 H22B 0.9800
C22 H22C 0.9800
C31 C32 1.475(2)
C32 H32A 0.9800
C32 H32B 0.9800
C32 H32C 0.9800
C101 C102 1.407(2)
C101 C106 1.401(2)
C102 H102 0.9500
C102 C103 1.396(2)
C103 H103 0.9500
C103 C104 1.396(2)
C104 H104 0.9500
C104 C105 1.396(2)
C105 H105 0.9500
C105 C106 1.402(2)
C106 H106 0.9500
C111 C112 1.4107(19)
C111 C116 1.404(2)
C112 H112 0.9500
C112 C113 1.395(2)
C113 H113 0.9500
C113 C114 1.396(2)
C114 H114 0.9500
C114 C115 1.394(2)
C115 H115 0.9500
C115 C116 1.400(2)
C116 H116 0.9500
C121 C122 1.400(2)
C121 C126 1.408(2)
C122 H122 0.9500
C122 C123 1.403(2)
C123 H123 0.9500
C123 C124 1.390(2)
C124 H124 0.9500
C124 C125 1.396(2)
C125 H125 0.9500
C125 C126 1.395(2)
C126 H126 0.9500
C1' C2' 1.6168(19)
C1' B3' 1.8872(19)
C1' B4' 1.722(2)
C1' B5' 1.727(2)
C1' B6' 1.750(2)
C2' H2' 0.991(18)
C2' B3' 1.864(2)
C2' B6' 1.7341(19)
C2' B7' 1.684(2)
C2' B11' 1.704(2)
B3' B4' 1.841(2)
B3' B7' 1.855(2)
B3' B8' 1.819(2)
B4' H4' 1.062(18)
B4' B5' 1.800(2)
B4' B8' 1.776(2)
B4' B9' 1.788(2)
B5' H5' 1.076(18)
B5' B6' 1.784(2)
B5' B9' 1.789(2)
B5' B10' 1.792(2)
B6' H6' 1.078(18)
B6' B10' 1.761(2)
B6' B11' 1.778(2)
B7' H7' 1.100(17)
B7' B8' 1.777(2)
B7' B11' 1.800(2)
B7' B12' 1.794(2)
B8' H8' 1.064(17)
B8' B9' 1.794(2)
B8' B12' 1.798(2)
B9' H9' 1.078(18)
B9' B10' 1.792(2)
B9' B12' 1.790(2)
B10' H10' 1.120(17)
B10' B11' 1.785(2)
B10' B12' 1.808(2)
B11' H11' 1.020(18)
B11' B12' 1.775(3)
B12' H12' 1.054(18)

loop_
_geom_torsion_atom_site_label_1
_geom_torsion_atom_site_label_2
_geom_torsion_atom_site_label_3
_geom_torsion_atom_site_label_4
_geom_torsion
C1 C2 B3 B4 34.58(10)
C1 C2 B3 B7 135.76(11)
C1 C2 B3 B8 97.96(11)
C1 C2 B6 B5 -34.53(10)
C1 C2 B6 B10 -97.84(12)
C1 C2 B6 B11 -136.49(11)
C1 C2 B7 B3 -39.01(10)
C1 C2 B7 B8 -1.63(14)
C1 C2 B7 B11 100.17(11)
C1 C2 B7 B12 62.13(13)
C1 C2 B11 B6 38.13(10)
C1 C2 B11 B7 -100.38(11)
C1 C2 B11 B10 0.28(15)
C1 C2 B11 B12 -62.57(13)
C1 B3 B4 B5 33.84(10)
C1 B3 B4 B8 135.19(12)
C1 B3 B4 B9 97.12(12)
C1 B3 B7 C2 38.44(9)
C1 B3 B7 B8 -99.64(11)
C1 B3 B7 B11 2.05(14)
C1 B3 B7 B12 -61.98(14)
C1 B3 B8 B4 -39.01(10)
C1 B3 B8 B7 99.25(12)
C1 B3 B8 B9 -1.04(14)
C1 B3 B8 B12 62.15(13)
C1 B4 B5 B6 34.32(10)
C1 B4 B5 B9 134.55(11)
C1 B4 B5 B10 96.99(11)
C1 B4 B8 B3 38.50(10)
C1 B4 B8 B7 1.45(15)
C1 B4 B8 B9 -98.91(12)
C1 B4 B8 B12 -61.55(13)
C1 B4 B9 B5 -38.94(10)
C1 B4 B9 B8 98.92(11)
C1 B4 B9 B10 -1.66(14)
C1 B4 B9 B12 61.42(14)
C1 B5 B6 C2 34.86(10)
C1 B5 B6 B10 135.79(12)
C1 B5 B6 B11 97.68(12)
C1 B5 B9 B4 39.70(10)
C1 B5 B9 B8 2.23(14)
C1 B5 B9 B10 -98.48(11)
C1 B5 B9 B12 -61.24(14)
C1 B5 B10 B6 -37.93(11)
C1 B5 B10 B9 99.82(12)
C1 B5 B10 B11 -0.97(16)
C1 B5 B10 B12 62.31(14)
C1 B6 B10 B5 38.15(10)
C1 B6 B10 B9 0.39(14)
C1 B6 B10 B11 -100.07(12)
C1 B6 B10 B12 -63.09(13)
C1 B6 B11 C2 -38.06(10)
C1 B6 B11 B7 -1.22(14)
C1 B6 B11 B10 99.23(12)
C1 B6 B11 B12 62.29(13)
C1 C1' C2' B3' 102.00(12)
C1 C1' C2' B6' -108.41(13)
C1 C1' C2' B7' 143.00(11)
C1 C1' C2' B11' -146.15(12)
C1 C1' B3' Ru1 -4.49(14)
C1 C1' B3' C2' -109.98(12)
C1 C1' B3' B4' 116.93(13)
C1 C1' B3' B7' -143.16(11)
C1 C1' B3' B8' 158.63(11)
C1 C1' B4' B3' -97.92(12)
C1 C1' B4' B5' 114.86(13)
C1 C1' B4' B8' -142.53(11)
C1 C1' B4' B9' 154.57(11)
C1 C1' B5' B4' -113.14(15)
C1 C1' B5' B6' 105.42(14)
C1 C1' B5' B9' -152.80(13)
C1 C1' B5' B10' 144.88(13)
C1 C1' B6' C2' 107.07(13)
C1 C1' B6' B5' -116.12(12)
C1 C1' B6' B10' -156.49(11)
C1 C1' B6' B11' 140.72(12)
P1 C101 C102 C103 -170.34(10)
P1 C101 C106 C105 170.72(11)
P1 C111 C112 C113 -175.58(14)
P1 C111 C116 C115 175.08(12)
P1 C121 C122 C123 -179.77(12)
P1 C121 C126 C125 178.21(13)
Ru1 P1 C101 C102 64.63(11)
Ru1 P1 C101 C106 -108.00(11)
Ru1 P1 C111 C112 -153.39(11)
Ru1 P1 C111 C116 31.36(13)
Ru1 P1 C121 C122 -126.65(12)
Ru1 P1 C121 C126 54.90(13)
Ru1 C2 B3 C1 105.64(10)
Ru1 C2 B3 B4 140.22(9)
Ru1 C2 B3 B7 -118.60(11)
Ru1 C2 B3 B8 -156.41(9)
Ru1 C2 B6 C1 -106.98(10)
Ru1 C2 B6 B5 -141.51(9)
Ru1 C2 B6 B10 155.18(9)
Ru1 C2 B6 B11 116.53(11)
Ru1 C2 B7 B3 107.46(12)
Ru1 C2 B7 B8 144.85(10)
Ru1 C2 B7 B11 -113.35(12)
Ru1 C2 B7 B12 -151.39(10)
Ru1 C2 B11 B6 -103.99(12)
Ru1 C2 B11 B7 117.50(11)
Ru1 C2 B11 B10 -141.84(10)
Ru1 C2 B11 B12 155.31(9)
Ru1 B3' B4' C1' 93.87(12)
Ru1 B3' B4' B5' 124.44(12)
Ru1 B3' B4' B8' -137.11(13)
Ru1 B3' B4' B9' -169.91(10)
Ru1 B3' B7' C2' -95.50(13)
Ru1 B3' B7' B8' 136.93(14)
Ru1 B3' B7' B11' -125.53(12)
Ru1 B3' B7' B12' 169.67(10)
Ru1 B3' B8' B4' 112.60(19)
Ru1 B3' B8' B7' -115.95(18)
Ru1 B3' B8' B9' 145.48(15)
Ru1 B3' B8' B12' -149.01(15)
C2 C1 B3 B4 -141.17(11)
C2 C1 B3 B7 -38.50(9)
C2 C1 B3 B8 -101.86(11)
C2 C1 B4 B3 36.36(10)
C2 C1 B4 B5 -105.02(12)
C2 C1 B4 B8 -2.57(14)
C2 C1 B4 B9 -65.28(13)
C2 C1 B5 B4 103.79(12)
C2 C1 B5 B6 -37.14(11)
C2 C1 B5 B9 63.96(14)
C2 C1 B5 B10 1.20(15)
C2 C1 B6 B5 140.72(11)
C2 C1 B6 B10 101.92(11)
C2 C1 B6 B11 38.05(10)
C2 C1 C1' C2' -67.64(14)
C2 C1 C1' B3' 2.73(15)
C2 C1 C1' B4' 71.37(15)
C2 C1 C1' B5' 148.97(12)
C2 C1 C1' B6' -138.06(11)
C2 B3 B4 C1 -34.55(10)
C2 B3 B4 B5 -0.71(14)
C2 B3 B4 B8 100.65(12)
C2 B3 B4 B9 62.58(14)
C2 B3 B7 B8 -138.08(11)
C2 B3 B7 B11 -36.39(10)
C2 B3 B7 B12 -100.42(12)
C2 B3 B8 B4 -101.10(12)
C2 B3 B8 B7 37.16(10)
C2 B3 B8 B9 -63.13(13)
C2 B3 B8 B12 0.06(14)
C2 B6 B10 B5 100.39(12)
C2 B6 B10 B9 62.63(13)
C2 B6 B10 B11 -37.82(11)
C2 B6 B10 B12 -0.85(15)
C2 B6 B11 B7 36.84(10)
C2 B6 B11 B10 137.30(12)
C2 B6 B11 B12 100.35(12)
C2 B7 B8 B3 -37.51(11)
C2 B7 B8 B4 0.09(15)
C2 B7 B8 B9 63.31(14)
C2 B7 B8 B12 100.58(13)
C2 B7 B11 B6 -37.18(10)
C2 B7 B11 B10 -100.18(11)
C2 B7 B11 B12 -137.58(11)
C2 B7 B12 B8 -100.96(12)
C2 B7 B12 B9 -63.65(15)
C2 B7 B12 B10 -0.12(15)
C2 B7 B12 B11 37.62(10)
C2 B11 B12 B7 -37.50(10)
C2 B11 B12 B8 -0.54(15)
C2 B11 B12 B9 62.80(14)
C2 B11 B12 B10 100.41(12)
B3 C1 C2 Ru1 -111.06(10)
B3 C1 C2 B6 142.19(11)
B3 C1 C2 B7 39.43(10)
B3 C1 C2 B11 103.47(12)
B3 C1 B4 B5 -141.37(11)
B3 C1 B4 B8 -38.93(10)
B3 C1 B4 B9 -101.64(12)
B3 C1 B5 B4 36.79(11)
B3 C1 B5 B6 -104.14(12)
B3 C1 B5 B9 -3.04(15)
B3 C1 B5 B10 -65.80(14)
B3 C1 B6 C2 -35.42(10)
B3 C1 B6 B5 105.30(12)
B3 C1 B6 B10 66.50(13)
B3 C1 B6 B11 2.63(14)
B3 C1 C1' C2' 0.62(16)
B3 C1 C1' B3' 71.00(14)
B3 C1 C1' B4' 139.64(12)
B3 C1 C1' B5' -142.76(13)
B3 C1 C1' B6' -69.79(14)
B3 C2 B6 C1 34.06(10)
B3 C2 B6 B5 -0.47(14)
B3 C2 B6 B10 -63.78(13)
B3 C2 B6 B11 -102.43(12)
B3 C2 B7 B8 37.39(10)
B3 C2 B7 B11 139.19(11)
B3 C2 B7 B12 101.15(12)
B3 C2 B11 B6 101.28(11)
B3 C2 B11 B7 -37.23(10)
B3 C2 B11 B10 63.44(14)
B3 C2 B11 B12 0.59(14)
B3 B4 B5 C1 -33.91(10)
B3 B4 B5 B6 0.42(15)
B3 B4 B5 B9 100.65(12)
B3 B4 B5 B10 63.08(13)
B3 B4 B8 B7 -37.05(11)
B3 B4 B8 B9 -137.42(12)
B3 B4 B8 B12 -100.06(12)
B3 B4 B9 B5 -100.17(12)
B3 B4 B9 B8 37.68(11)
B3 B4 B9 B10 -62.90(14)
B3 B4 B9 B12 0.19(16)
B3 B7 B8 B4 37.59(11)
B3 B7 B8 B9 100.82(12)
B3 B7 B8 B12 138.09(12)
B3 B7 B11 C2 36.64(10)
B3 B7 B11 B6 -0.54(14)
B3 B7 B11 B10 -63.54(14)
B3 B7 B11 B12 -100.94(12)
B3 B7 B12 B8 -37.43(11)
B3 B7 B12 B9 -0.12(16)
B3 B7 B12 B10 63.41(15)
B3 B7 B12 B11 101.15(13)
B3 B8 B9 B4 -38.30(11)
B3 B8 B9 B5 -0.74(15)
B3 B8 B9 B10 62.40(14)
B3 B8 B9 B12 99.83(12)
B3 B8 B12 B7 36.98(11)
B3 B8 B12 B9 -101.20(12)
B3 B8 B12 B10 -63.55(13)
B3 B8 B12 B11 0.29(15)
B4 C1 C2 Ru1 -147.81(9)
B4 C1 C2 B3 -36.76(11)
B4 C1 C2 B6 105.43(12)
B4 C1 C2 B7 2.67(14)
B4 C1 C2 B11 66.71(14)
B4 C1 B3 C2 141.17(11)
B4 C1 B3 B7 102.67(11)
B4 C1 B3 B8 39.30(10)
B4 C1 B5 B6 -140.93(11)
B4 C1 B5 B9 -39.83(10)
B4 C1 B5 B10 -102.59(12)
B4 C1 B6 C2 -103.45(11)
B4 C1 B6 B5 37.28(11)
B4 C1 B6 B10 -1.53(14)
B4 C1 B6 B11 -65.40(13)
B4 C1 C1' C2' 75.01(15)
B4 C1 C1' B3' 145.38(12)
B4 C1 C1' B4' -145.98(12)
B4 C1 C1' B5' -68.38(18)
B4 C1 C1' B6' 4.59(18)
B4 B3 B7 C2 100.66(12)
B4 B3 B7 B8 -37.42(11)
B4 B3 B7 B11 64.27(14)
B4 B3 B7 B12 0.24(16)
B4 B3 B8 B7 138.25(12)
B4 B3 B8 B9 37.96(11)
B4 B3 B8 B12 101.16(13)
B4 B5 B6 C1 -34.83(10)
B4 B5 B6 C2 0.02(15)
B4 B5 B6 B10 100.96(13)
B4 B5 B6 B11 62.85(14)
B4 B5 B9 B8 -37.47(10)
B4 B5 B9 B10 -138.18(11)
B4 B5 B9 B12 -100.93(12)
B4 B5 B10 B6 -100.34(12)
B4 B5 B10 B9 37.40(10)
B4 B5 B10 B11 -63.38(14)
B4 B5 B10 B12 -0.11(14)
B4 B8 B9 B5 37.56(11)
B4 B8 B9 B10 100.70(12)
B4 B8 B9 B12 138.12(12)
B4 B8 B12 B7 100.86(12)
B4 B8 B12 B9 -37.33(11)
B4 B8 B12 B10 0.33(15)
B4 B8 B12 B11 64.17(14)
B4 B9 B10 B5 -37.34(10)
B4 B9 B10 B6 0.82(15)
B4 B9 B10 B11 63.38(14)
B4 B9 B10 B12 100.74(12)
B4 B9 B12 B7 -0.04(16)
B4 B9 B12 B8 37.31(11)
B4 B9 B12 B10 -100.60(13)
B4 B9 B12 B11 -62.86(15)
B5 C1 C2 Ru1 144.52(10)
B5 C1 C2 B3 -104.42(12)
B5 C1 C2 B6 37.77(11)
B5 C1 C2 B7 -64.99(14)
B5 C1 C2 B11 -0.95(15)
B5 C1 B3 C2 104.46(11)
B5 C1 B3 B4 -36.71(11)
B5 C1 B3 B7 65.96(13)
B5 C1 B3 B8 2.60(15)
B5 C1 B4 B3 141.37(11)
B5 C1 B4 B8 102.44(12)
B5 C1 B4 B9 39.74(10)
B5 C1 B6 C2 -140.72(11)
B5 C1 B6 B10 -38.80(10)
B5 C1 B6 B11 -102.67(12)
B5 C1 C1' C2' 151.83(12)
B5 C1 C1' B3' -137.79(12)
B5 C1 C1' B4' -69.15(16)
B5 C1 C1' B5' 8.4(2)
B5 C1 C1' B6' 81.42(16)
B5 B4 B8 B3 99.66(12)
B5 B4 B8 B7 62.61(14)
B5 B4 B8 B9 -37.76(10)
B5 B4 B8 B12 -0.39(14)
B5 B4 B9 B8 137.85(11)
B5 B4 B9 B10 37.28(11)
B5 B4 B9 B12 100.36(13)
B5 B6 B10 B9 -37.76(11)
B5 B6 B10 B11 -138.22(13)
B5 B6 B10 B12 -101.24(13)
B5 B6 B11 C2 -99.72(12)
B5 B6 B11 B7 -62.88(14)
B5 B6 B11 B10 37.57(11)
B5 B6 B11 B12 0.63(15)
B5 B9 B10 B6 38.16(10)
B5 B9 B10 B11 100.72(12)
B5 B9 B10 B12 138.08(11)
B5 B9 B12 B7 63.27(15)
B5 B9 B12 B8 100.62(12)
B5 B9 B12 B10 -37.30(11)
B5 B9 B12 B11 0.44(16)
B5 B10 B11 C2 0.43(16)
B5 B10 B11 B6 -37.66(12)
B5 B10 B11 B7 63.13(15)
B5 B10 B11 B12 100.74(13)
B5 B10 B12 B7 -63.49(14)
B5 B10 B12 B8 -0.14(14)
B5 B10 B12 B9 37.40(10)
B5 B10 B12 B11 -100.74(12)
B6 C1 C2 Ru1 106.75(11)
B6 C1 C2 B3 -142.19(11)
B6 C1 C2 B7 -102.76(12)
B6 C1 C2 B11 -38.72(11)
B6 C1 B3 C2 35.56(10)
B6 C1 B3 B4 -105.61(12)
B6 C1 B3 B7 -2.94(14)
B6 C1 B3 B8 -66.31(13)
B6 C1 B4 B3 103.66(12)
B6 C1 B4 B5 -37.72(11)
B6 C1 B4 B8 64.73(14)
B6 C1 B4 B9 2.02(14)
B6 C1 B5 B4 140.93(11)
B6 C1 B5 B9 101.10(12)
B6 C1 B5 B10 38.34(11)
B6 C1 C1' C2' -135.42(11)
B6 C1 C1' B3' -65.05(14)
B6 C1 C1' B4' 3.60(16)
B6 C1 C1' B5' 81.20(15)
B6 C1 C1' B6' 154.17(11)
B6 C2 B3 C1 -33.85(10)
B6 C2 B3 B4 0.73(14)
B6 C2 B3 B7 101.91(11)
B6 C2 B3 B8 64.11(13)
B6 C2 B7 B3 -101.56(11)
B6 C2 B7 B8 -64.17(14)
B6 C2 B7 B11 37.63(10)
B6 C2 B7 B12 -0.41(14)
B6 C2 B11 B7 -138.51(11)
B6 C2 B11 B10 -37.85(11)
B6 C2 B11 B12 -100.70(12)
B6 B5 B9 B4 100.87(12)
B6 B5 B9 B8 63.40(14)
B6 B5 B9 B10 -37.30(11)
B6 B5 B9 B12 -0.06(15)
B6 B5 B10 B9 137.74(12)
B6 B5 B10 B11 36.96(11)
B6 B5 B10 B12 100.23(12)
B6 B10 B11 C2 38.10(11)
B6 B10 B11 B7 100.79(12)
B6 B10 B11 B12 138.41(12)
B6 B10 B12 B7 0.60(15)
B6 B10 B12 B8 63.95(14)
B6 B10 B12 B9 101.48(12)
B6 B10 B12 B11 -36.66(11)
B6 B11 B12 B7 -100.97(12)
B6 B11 B12 B8 -64.00(14)
B6 B11 B12 B9 -0.66(16)
B6 B11 B12 B10 36.95(11)
B7 C2 B3 C1 -135.76(11)
B7 C2 B3 B4 -101.18(12)
B7 C2 B3 B8 -37.81(10)
B7 C2 B6 C1 98.63(11)
B7 C2 B6 B5 64.10(13)
B7 C2 B6 B10 0.79(14)
B7 C2 B6 B11 -37.87(11)
B7 C2 B11 B6 138.51(11)
B7 C2 B11 B10 100.66(13)
B7 C2 B11 B12 37.82(10)
B7 B3 B4 C1 -97.39(12)
B7 B3 B4 B5 -63.55(14)
B7 B3 B4 B8 37.80(11)
B7 B3 B4 B9 -0.27(16)
B7 B3 B8 B4 -138.25(12)
B7 B3 B8 B9 -100.29(13)
B7 B3 B8 B12 -37.10(11)
B7 B8 B9 B4 -100.99(12)
B7 B8 B9 B5 -63.43(14)
B7 B8 B9 B10 -0.29(15)
B7 B8 B9 B12 37.14(11)
B7 B8 B12 B9 -138.18(12)
B7 B8 B12 B10 -100.53(12)
B7 B8 B12 B11 -36.69(11)
B7 B11 B12 B8 36.96(11)
B7 B11 B12 B9 100.30(13)
B7 B11 B12 B10 137.91(12)
B8 B3 B4 C1 -135.19(12)
B8 B3 B4 B5 -101.35(12)
B8 B3 B4 B9 -38.07(11)
B8 B3 B7 C2 138.08(11)
B8 B3 B7 B11 101.69(12)
B8 B3 B7 B12 37.66(12)
B8 B4 B5 C1 -96.68(11)
B8 B4 B5 B6 -62.36(14)
B8 B4 B5 B9 37.87(10)
B8 B4 B5 B10 0.31(14)
B8 B4 B9 B5 -137.85(11)
B8 B4 B9 B10 -100.58(12)
B8 B4 B9 B12 -37.49(12)
B8 B7 B11 C2 100.15(12)
B8 B7 B11 B6 62.98(14)
B8 B7 B11 B10 -0.03(15)
B8 B7 B11 B12 -37.43(11)
B8 B7 B12 B9 37.31(11)
B8 B7 B12 B10 100.84(12)
B8 B7 B12 B11 138.58(12)
B8 B9 B10 B5 -100.45(12)
B8 B9 B10 B6 -62.30(14)
B8 B9 B10 B11 0.27(15)
B8 B9 B10 B12 37.63(11)
B8 B9 B12 B7 -37.36(11)
B8 B9 B12 B10 -137.92(12)
B8 B9 B12 B11 -100.18(13)
B9 B4 B5 C1 -134.55(11)
B9 B4 B5 B6 -100.23(12)
B9 B4 B5 B10 -37.56(10)
B9 B4 B8 B3 137.42(12)
B9 B4 B8 B7 100.37(13)
B9 B4 B8 B12 37.36(11)
B9 B5 B6 C1 -98.04(12)
B9 B5 B6 C2 -63.18(14)
B9 B5 B6 B10 37.75(11)
B9 B5 B6 B11 -0.36(15)
B9 B5 B10 B6 -137.74(12)
B9 B5 B10 B11 -100.78(13)
B9 B5 B10 B12 -37.51(10)
B9 B8 B12 B7 138.18(12)
B9 B8 B12 B10 37.65(11)
B9 B8 B12 B11 101.50(13)
B9 B10 B11 C2 -62.84(15)
B9 B10 B11 B6 -100.94(13)
B9 B10 B11 B7 -0.15(15)
B9 B10 B11 B12 37.47(11)
B9 B10 B12 B7 -100.88(12)
B9 B10 B12 B8 -37.53(11)
B9 B10 B12 B11 -138.14(12)
B10 B5 B6 C1 -135.79(12)
B10 B5 B6 C2 -100.93(12)
B10 B5 B6 B11 -38.11(11)
B10 B5 B9 B4 138.18(11)
B10 B5 B9 B8 100.71(12)
B10 B5 B9 B12 37.24(11)
B10 B6 B11 C2 -137.30(12)
B10 B6 B11 B7 -100.45(12)
B10 B6 B11 B12 -36.95(11)
B10 B9 B12 B7 100.56(13)
B10 B9 B12 B8 137.92(12)
B10 B9 B12 B11 37.74(11)
B10 B11 B12 B7 -137.91(12)
B10 B11 B12 B8 -100.95(12)
B10 B11 B12 B9 -37.61(11)
B11 C2 B3 C1 -98.36(11)
B11 C2 B3 B4 -63.78(13)
B11 C2 B3 B7 37.40(10)
B11 C2 B3 B8 -0.41(14)
B11 C2 B6 C1 136.49(11)
B11 C2 B6 B5 101.96(12)
B11 C2 B6 B10 38.65(11)
B11 C2 B7 B3 -139.19(11)
B11 C2 B7 B8 -101.80(12)
B11 C2 B7 B12 -38.04(10)
B11 B6 B10 B5 138.22(13)
B11 B6 B10 B9 100.45(13)
B11 B6 B10 B12 36.98(11)
B11 B7 B8 B3 -100.62(12)
B11 B7 B8 B4 -63.02(14)
B11 B7 B8 B9 0.20(15)
B11 B7 B8 B12 37.47(11)
B11 B7 B12 B8 -138.58(12)
B11 B7 B12 B9 -101.28(13)
B11 B7 B12 B10 -37.74(11)
B11 B10 B12 B7 37.26(11)
B11 B10 B12 B8 100.61(12)
B11 B10 B12 B9 138.14(12)
B12 B7 B8 B3 -138.09(12)
B12 B7 B8 B4 -100.50(13)
B12 B7 B8 B9 -37.27(11)
B12 B7 B11 C2 137.58(11)
B12 B7 B11 B6 100.40(12)
B12 B7 B11 B10 37.40(11)
B12 B8 B9 B4 -138.12(12)
B12 B8 B9 B5 -100.56(12)
B12 B8 B9 B10 -37.43(11)
B12 B9 B10 B5 -138.08(11)
B12 B9 B10 B6 -99.93(12)
B12 B9 B10 B11 -37.36(11)
B12 B10 B11 C2 -100.31(13)
B12 B10 B11 B6 -138.41(12)
B12 B10 B11 B7 -37.61(11)
C101 P1 C111 C112 78.73(13)
C101 P1 C111 C116 -96.51(12)
C101 P1 C121 C122 0.73(15)
C101 P1 C121 C126 -177.71(12)
C101 C102 C103 C104 -0.9(2)
C102 C101 C106 C105 -1.9(2)
C102 C103 C104 C105 -1.3(2)
C103 C104 C105 C106 1.8(2)
C104 C105 C106 C101 -0.2(2)
C106 C101 C102 C103 2.51(19)
C111 P1 C101 C102 -165.93(10)
C111 P1 C101 C106 21.44(12)
C111 P1 C121 C122 105.65(14)
C111 P1 C121 C126 -72.79(13)
C111 C112 C113 C114 0.3(3)
C112 C111 C116 C115 -0.3(2)
C112 C113 C114 C115 0.2(3)
C113 C114 C115 C116 -0.7(3)
C114 C115 C116 C111 0.8(2)
C116 C111 C112 C113 -0.2(2)
C121 P1 C101 C102 -62.40(12)
C121 P1 C101 C106 124.97(12)
C121 P1 C111 C112 -27.73(14)
C121 P1 C111 C116 157.03(12)
C121 C122 C123 C124 1.8(2)
C122 C121 C126 C125 -0.3(2)
C122 C123 C124 C125 -0.4(3)
C123 C124 C125 C126 -1.2(3)
C124 C125 C126 C121 1.6(3)
C126 C121 C122 C123 -1.4(2)
C1' C1 C2 Ru1 -0.11(15)
C1' C1 C2 B3 110.95(12)
C1' C1 C2 B6 -106.86(13)
C1' C1 C2 B7 150.38(11)
C1' C1 C2 B11 -145.58(12)
C1' C1 B3 C2 -101.55(12)
C1' C1 B3 B4 117.29(13)
C1' C1 B3 B7 -140.05(11)
C1' C1 B3 B8 156.59(11)
C1' C1 B4 B3 -106.41(14)
C1' C1 B4 B5 112.21(14)
C1' C1 B4 B8 -145.35(12)
C1' C1 B4 B9 151.95(12)
C1' C1 B5 B4 -115.81(14)
C1' C1 B5 B6 103.26(14)
C1' C1 B5 B9 -155.64(12)
C1' C1 B5 B10 141.60(13)
C1' C1 B6 C2 103.29(11)
C1' C1 B6 B5 -115.98(12)
C1' C1 B6 B10 -154.79(11)
C1' C1 B6 B11 141.34(11)
C1' C2' B3' Ru1 -100.03(10)
C1' C2' B3' B4' 36.88(9)
C1' C2' B3' B7' 137.58(11)
C1' C2' B3' B8' 95.15(10)
C1' C2' B6' B5' -36.68(10)
C1' C2' B6' B10' -99.17(12)
C1' C2' B6' B11' -140.60(12)
C1' C2' B7' B3' -42.04(10)
C1' C2' B7' B8' 3.12(14)
C1' C2' B7' B11' 105.53(12)
C1' C2' B7' B12' 65.64(13)
C1' C2' B11' B6' 37.97(11)
C1' C2' B11' B7' -106.28(13)
C1' C2' B11' B10' -2.83(15)
C1' C2' B11' B12' -65.87(13)
C1' B3' B4' B5' 30.57(10)
C1' B3' B4' B8' 129.02(11)
C1' B3' B4' B9' 96.22(12)
C1' B3' B7' C2' 31.80(9)
C1' B3' B7' B8' -95.77(10)
C1' B3' B7' B11' 1.77(14)
C1' B3' B7' B12' -63.03(13)
C1' B3' B8' B4' -39.97(9)
C1' B3' B8' B7' 91.48(10)
C1' B3' B8' B9' -7.09(14)
C1' B3' B8' B12' 58.42(13)
C1' B4' B5' B6' 34.53(10)
C1' B4' B5' B9' 134.36(12)
C1' B4' B5' B10' 96.88(12)
C1' B4' B8' B3' 46.49(10)
C1' B4' B8' B7' 2.67(13)
C1' B4' B8' B9' -98.22(12)
C1' B4' B8' B12' -60.77(13)
C1' B4' B9' B5' -39.17(10)
C1' B4' B9' B8' 100.13(12)
C1' B4' B9' B10' -1.55(14)
C1' B4' B9' B12' 62.52(13)
C1' B5' B6' C2' 35.16(9)
C1' B5' B6' B10' 134.23(11)
C1' B5' B6' B11' 95.25(11)
C1' B5' B9' B4' 38.99(11)
C1' B5' B9' B8' 2.69(15)
C1' B5' B9' B10' -99.05(12)
C1' B5' B9' B12' -61.21(13)
C1' B5' B10' B6' -39.84(10)
C1' B5' B10' B9' 98.41(11)
C1' B5' B10' B11' -1.20(14)
C1' B5' B10' B12' 61.23(14)
C1' B6' B10' B5' 39.29(9)
C1' B6' B10' B9' 1.98(14)
C1' B6' B10' B11' -97.39(11)
C1' B6' B10' B12' -61.09(14)
C1' B6' B11' C2' -32.49(10)
C1' B6' B11' B7' -1.21(15)
C1' B6' B11' B10' 99.97(12)
C1' B6' B11' B12' 62.74(13)
C2' C1' B3' Ru1 105.50(11)
C2' C1' B3' B4' -133.09(11)
C2' C1' B3' B7' -33.17(9)
C2' C1' B3' B8' -91.39(11)
C2' C1' B4' B3' 43.77(10)
C2' C1' B4' B5' -103.45(11)
C2' C1' B4' B8' -0.83(13)
C2' C1' B4' B9' -63.74(12)
C2' C1' B5' B4' 101.47(12)
C2' C1' B5' B6' -39.96(11)
C2' C1' B5' B9' 61.82(14)
C2' C1' B5' B10' -0.50(14)
C2' C1' B6' B5' 136.82(11)
C2' C1' B6' B10' 96.44(11)
C2' C1' B6' B11' 33.66(10)
C2' B3' B4' C1' -34.73(8)
C2' B3' B4' B5' -4.16(13)
C2' B3' B4' B8' 94.29(10)
C2' B3' B4' B9' 61.49(13)
C2' B3' B7' B8' -127.57(11)
C2' B3' B7' B11' -30.04(11)
C2' B3' B7' B12' -94.84(12)
C2' B3' B8' B4' -91.39(10)
C2' B3' B8' B7' 40.05(9)
C2' B3' B8' B9' -58.51(13)
C2' B3' B8' B12' 7.00(13)
C2' B6' B10' B5' 96.56(11)
C2' B6' B10' B9' 59.25(14)
C2' B6' B10' B11' -40.13(10)
C2' B6' B10' B12' -3.83(15)
C2' B6' B11' B7' 31.27(11)
C2' B6' B11' B10' 132.46(12)
C2' B6' B11' B12' 95.22(12)
C2' B7' B8' B3' -46.99(10)
C2' B7' B8' B4' -3.43(13)
C2' B7' B8' B9' 59.84(13)
C2' B7' B8' B12' 97.73(11)
C2' B7' B11' B6' -32.14(11)
C2' B7' B11' B10' -95.01(12)
C2' B7' B11' B12' -133.48(12)
C2' B7' B12' B8' -98.99(12)
C2' B7' B12' B9' -61.15(14)
C2' B7' B12' B10' 1.79(15)
C2' B7' B12' B11' 39.51(11)
C2' B11' B12' B7' -38.97(10)
C2' B11' B12' B8' -2.16(14)
C2' B11' B12' B9' 61.13(12)
C2' B11' B12' B10' 98.68(11)
B3' C1' C2' B6' 149.59(11)
B3' C1' C2' B7' 41.00(10)
B3' C1' C2' B11' 111.85(12)
B3' C1' B4' B5' -147.22(11)
B3' C1' B4' B8' -44.61(9)
B3' C1' B4' B9' -107.51(11)
B3' C1' B5' B4' 31.77(11)
B3' C1' B5' B6' -109.66(12)
B3' C1' B5' B9' -7.88(15)
B3' C1' B5' B10' -70.20(14)
B3' C1' B6' C2' -31.01(11)
B3' C1' B6' B5' 105.81(12)
B3' C1' B6' B10' 65.43(14)
B3' C1' B6' B11' 2.65(15)
B3' C2' B6' C1' 32.19(11)
B3' C2' B6' B5' -4.49(15)
B3' C2' B6' B10' -66.98(14)
B3' C2' B6' B11' -108.42(13)
B3' C2' B7' B8' 45.16(10)
B3' C2' B7' B11' 147.57(11)
B3' C2' B7' B12' 107.68(12)
B3' C2' B11' B6' 111.40(13)
B3' C2' B11' B7' -32.85(11)
B3' C2' B11' B10' 70.60(13)
B3' C2' B11' B12' 7.56(15)
B3' B4' B5' C1' -32.31(11)
B3' B4' B5' B6' 2.22(16)
B3' B4' B5' B9' 102.05(13)
B3' B4' B5' B10' 64.57(15)
B3' B4' B8' B7' -43.82(10)
B3' B4' B8' B9' -144.71(12)
B3' B4' B8' B12' -107.26(13)
B3' B4' B9' B5' -106.52(13)
B3' B4' B9' B8' 32.78(11)
B3' B4' B9' B10' -68.91(14)
B3' B4' B9' B12' -4.83(16)
B3' B7' B8' B4' 43.56(10)
B3' B7' B8' B9' 106.84(12)
B3' B7' B8' B12' 144.72(11)
B3' B7' B11' C2' 31.66(11)
B3' B7' B11' B6' -0.48(16)
B3' B7' B11' B10' -63.34(15)
B3' B7' B11' B12' -101.82(13)
B3' B7' B12' B8' -32.59(11)
B3' B7' B12' B9' 5.25(15)
B3' B7' B12' B10' 68.19(14)
B3' B7' B12' B11' 105.91(12)
B3' B8' B9' B4' -33.41(12)
B3' B8' B9' B5' 3.32(16)
B3' B8' B9' B10' 67.12(15)
B3' B8' B9' B12' 104.52(13)
B3' B8' B12' B7' 33.72(11)
B3' B8' B12' B9' -103.62(13)
B3' B8' B12' B10' -66.84(14)
B3' B8' B12' B11' -3.63(15)
B4' C1' C2' B3' -42.50(10)
B4' C1' C2' B6' 107.09(11)
B4' C1' C2' B7' -1.50(14)
B4' C1' C2' B11' 69.35(13)
B4' C1' B3' Ru1 -121.42(11)
B4' C1' B3' C2' 133.09(11)
B4' C1' B3' B7' 99.91(11)
B4' C1' B3' B8' 41.70(10)
B4' C1' B5' B6' -141.44(11)
B4' C1' B5' B9' -39.65(11)
B4' C1' B5' B10' -101.97(12)
B4' C1' B6' C2' -99.60(12)
B4' C1' B6' B5' 37.22(11)
B4' C1' B6' B10' -3.16(14)
B4' C1' B6' B11' -65.94(13)
B4' B3' B7' C2' 87.16(10)
B4' B3' B7' B8' -40.41(10)
B4' B3' B7' B11' 57.13(14)
B4' B3' B7' B12' -7.67(14)
B4' B3' B8' B7' 131.45(11)
B4' B3' B8' B9' 32.88(11)
B4' B3' B8' B12' 98.39(12)
B4' B5' B6' C1' -33.98(10)
B4' B5' B6' C2' 1.18(14)
B4' B5' B6' B10' 100.25(12)
B4' B5' B6' B11' 61.27(13)
B4' B5' B9' B8' -36.30(11)
B4' B5' B9' B10' -138.04(12)
B4' B5' B9' B12' -100.19(12)
B4' B5' B10' B6' -100.90(12)
B4' B5' B10' B9' 37.35(11)
B4' B5' B10' B11' -62.27(14)
B4' B5' B10' B12' 0.17(15)
B4' B8' B9' B5' 36.73(12)
B4' B8' B9' B10' 100.53(13)
B4' B8' B9' B12' 137.93(13)
B4' B8' B12' B7' 99.75(12)
B4' B8' B12' B9' -37.60(11)
B4' B8' B12' B10' -0.81(16)
B4' B8' B12' B11' 62.39(14)
B4' B9' B10' B5' -37.78(10)
B4' B9' B10' B6' -0.29(15)
B4' B9' B10' B11' 63.13(14)
B4' B9' B10' B12' 100.33(12)
B4' B9' B12' B7' -0.27(15)
B4' B9' B12' B8' 37.25(11)
B4' B9' B12' B10' -101.52(12)
B4' B9' B12' B11' -63.96(13)
B5' C1' C2' B3' -109.68(11)
B5' C1' C2' B6' 39.91(11)
B5' C1' C2' B7' -68.68(13)
B5' C1' C2' B11' 2.17(15)
B5' C1' B3' Ru1 -153.79(10)
B5' C1' B3' C2' 100.71(12)
B5' C1' B3' B4' -32.37(11)
B5' C1' B3' B7' 67.54(13)
B5' C1' B3' B8' 9.33(14)
B5' C1' B4' B3' 147.22(11)
B5' C1' B4' B8' 102.61(11)
B5' C1' B4' B9' 39.71(10)
B5' C1' B6' C2' -136.82(11)
B5' C1' B6' B10' -40.38(10)
B5' C1' B6' B11' -103.16(12)
B5' B4' B8' B3' 108.18(13)
B5' B4' B8' B7' 64.36(14)
B5' B4' B8' B9' -36.52(11)
B5' B4' B8' B12' 0.92(16)
B5' B4' B9' B8' 139.30(13)
B5' B4' B9' B10' 37.61(11)
B5' B4' B9' B12' 101.69(13)
B5' B6' B10' B9' -37.31(10)
B5' B6' B10' B11' -136.69(11)
B5' B6' B10' B12' -100.38(12)
B5' B6' B11' C2' -93.42(12)
B5' B6' B11' B7' -62.15(14)
B5' B6' B11' B10' 39.04(10)
B5' B6' B11' B12' 1.80(14)
B5' B9' B10' B6' 37.49(10)
B5' B9' B10' B11' 100.91(12)
B5' B9' B10' B12' 138.11(11)
B5' B9' B12' B7' 63.64(13)
B5' B9' B12' B8' 101.17(12)
B5' B9' B12' B10' -37.60(10)
B5' B9' B12' B11' -0.04(14)
B5' B10' B11' C2' 2.35(14)
B5' B10' B11' B6' -38.68(11)
B5' B10' B11' B7' 62.23(14)
B5' B10' B11' B12' 100.37(12)
B5' B10' B12' B7' -62.30(15)
B5' B10' B12' B8' 0.40(15)
B5' B10' B12' B9' 37.29(11)
B5' B10' B12' B11' -100.37(12)
B6' C1' C2' B3' -149.59(11)
B6' C1' C2' B7' -108.59(12)
B6' C1' C2' B11' -37.74(11)
B6' C1' B3' Ru1 135.93(11)
B6' C1' B3' C2' 30.43(11)
B6' C1' B3' B4' -102.65(13)
B6' C1' B3' B7' -2.74(14)
B6' C1' B3' B8' -60.95(14)
B6' C1' B4' B3' 110.47(11)
B6' C1' B4' B5' -36.75(11)
B6' C1' B4' B8' 65.86(13)
B6' C1' B4' B9' 2.96(14)
B6' C1' B5' B4' 141.44(11)
B6' C1' B5' B9' 101.78(12)
B6' C1' B5' B10' 39.46(10)
B6' C2' B3' Ru1 -131.51(11)
B6' C2' B3' C1' -31.47(11)
B6' C2' B3' B4' 5.40(14)
B6' C2' B3' B7' 106.10(13)
B6' C2' B3' B8' 63.68(13)
B6' C2' B7' B3' -112.32(13)
B6' C2' B7' B8' -67.15(14)
B6' C2' B7' B11' 35.25(12)
B6' C2' B7' B12' -4.64(16)
B6' C2' B11' B7' -144.25(12)
B6' C2' B11' B10' -40.80(11)
B6' C2' B11' B12' -103.84(12)
B6' B5' B9' B4' 101.33(12)
B6' B5' B9' B8' 65.03(14)
B6' B5' B9' B10' -36.71(10)
B6' B5' B9' B12' 1.14(14)
B6' B5' B10' B9' 138.25(11)
B6' B5' B10' B11' 38.63(10)
B6' B5' B10' B12' 101.07(12)
B6' B10' B11' C2' 41.03(10)
B6' B10' B11' B7' 100.91(12)
B6' B10' B11' B12' 139.05(12)
B6' B10' B12' B7' 1.35(16)
B6' B10' B12' B8' 64.05(15)
B6' B10' B12' B9' 100.94(12)
B6' B10' B12' B11' -36.72(11)
B6' B11' B12' B7' -101.18(12)
B6' B11' B12' B8' -64.37(13)
B6' B11' B12' B9' -1.08(14)
B6' B11' B12' B10' 36.47(10)
B7' C2' B3' Ru1 122.39(11)
B7' C2' B3' C1' -137.58(11)
B7' C2' B3' B4' -100.70(11)
B7' C2' B3' B8' -42.42(10)
B7' C2' B6' C1' 104.67(13)
B7' C2' B6' B5' 67.99(14)
B7' C2' B6' B10' 5.50(16)
B7' C2' B6' B11' -35.93(12)
B7' C2' B11' B6' 144.25(12)
B7' C2' B11' B10' 103.45(12)
B7' C2' B11' B12' 40.41(10)
B7' B3' B4' C1' -88.71(10)
B7' B3' B4' B5' -58.14(14)
B7' B3' B4' B8' 40.30(10)
B7' B3' B4' B9' 7.50(14)
B7' B3' B8' B4' -131.45(11)
B7' B3' B8' B9' -98.57(13)
B7' B3' B8' B12' -33.06(10)
B7' B8' B9' B4' -99.83(12)
B7' B8' B9' B5' -63.10(14)
B7' B8' B9' B10' 0.70(15)
B7' B8' B9' B12' 38.10(11)
B7' B8' B12' B9' -137.35(12)
B7' B8' B12' B10' -100.56(12)
B7' B8' B12' B11' -37.35(10)
B7' B11' B12' B8' 36.81(10)
B7' B11' B12' B9' 100.10(12)
B7' B11' B12' B10' 137.65(12)
B8' B3' B4' C1' -129.02(11)
B8' B3' B4' B5' -98.45(13)
B8' B3' B4' B9' -32.80(11)
B8' B3' B7' C2' 127.57(11)
B8' B3' B7' B11' 97.53(13)
B8' B3' B7' B12' 32.73(11)
B8' B4' B5' C1' -97.56(12)
B8' B4' B5' B6' -63.03(14)
B8' B4' B5' B9' 36.80(11)
B8' B4' B5' B10' -0.68(16)
B8' B4' B9' B5' -139.30(13)
B8' B4' B9' B10' -101.69(13)
B8' B4' B9' B12' -37.61(11)
B8' B7' B11' C2' 96.20(12)
B8' B7' B11' B6' 64.06(14)
B8' B7' B11' B10' 1.20(15)
B8' B7' B11' B12' -37.28(11)
B8' B7' B12' B9' 37.84(11)
B8' B7' B12' B10' 100.78(12)
B8' B7' B12' B11' 138.51(12)
B8' B9' B10' B5' -100.87(12)
B8' B9' B10' B6' -63.38(14)
B8' B9' B10' B11' 0.04(15)
B8' B9' B10' B12' 37.23(11)
B8' B9' B12' B7' -37.53(11)
B8' B9' B12' B10' -138.77(12)
B8' B9' B12' B11' -101.21(12)
B9' B4' B5' C1' -134.36(12)
B9' B4' B5' B6' -99.83(12)
B9' B4' B5' B10' -37.48(11)
B9' B4' B8' B3' 144.71(12)
B9' B4' B8' B7' 100.89(12)
B9' B4' B8' B12' 37.45(11)
B9' B5' B6' C1' -97.05(11)
B9' B5' B6' C2' -61.89(13)
B9' B5' B6' B10' 37.18(10)
B9' B5' B6' B11' -1.80(14)
B9' B5' B10' B6' -138.25(11)
B9' B5' B10' B11' -99.62(12)
B9' B5' B10' B12' -37.18(11)
B9' B8' B12' B7' 137.35(12)
B9' B8' B12' B10' 36.79(11)
B9' B8' B12' B11' 99.99(12)
B9' B10' B11' C2' -60.63(13)
B9' B10' B11' B6' -101.66(12)
B9' B10' B11' B7' -0.75(15)
B9' B10' B11' B12' 37.38(11)
B9' B10' B12' B7' -99.59(12)
B9' B10' B12' B8' -36.89(11)
B9' B10' B12' B11' -137.66(12)
B10' B5' B6' C1' -134.23(11)
B10' B5' B6' C2' -99.07(11)
B10' B5' B6' B11' -38.98(10)
B10' B5' B9' B4' 138.04(12)
B10' B5' B9' B8' 101.74(13)
B10' B5' B9' B12' 37.85(10)
B10' B6' B11' C2' -132.46(12)
B10' B6' B11' B7' -101.19(13)
B10' B6' B11' B12' -37.24(10)
B10' B9' B12' B7' 101.24(12)
B10' B9' B12' B8' 138.77(12)
B10' B9' B12' B11' 37.56(10)
B10' B11' B12' B7' -137.65(12)
B10' B11' B12' B8' -100.84(12)
B10' B11' B12' B9' -37.55(10)
B11' C2' B3' Ru1 155.68(10)
B11' C2' B3' C1' -104.28(12)
B11' C2' B3' B4' -67.40(13)
B11' C2' B3' B7' 33.30(11)
B11' C2' B3' B8' -9.13(14)
B11' C2' B6' C1' 140.60(12)
B11' C2' B6' B5' 103.93(12)
B11' C2' B6' B10' 41.44(11)
B11' C2' B7' B3' -147.57(11)
B11' C2' B7' B8' -102.41(12)
B11' C2' B7' B12' -39.89(11)
B11' B6' B10' B5' 136.69(11)
B11' B6' B10' B9' 99.37(12)
B11' B6' B10' B12' 36.30(11)
B11' B7' B8' B3' -107.99(12)
B11' B7' B8' B4' -64.43(13)
B11' B7' B8' B9' -1.15(15)
B11' B7' B8' B12' 36.73(10)
B11' B7' B12' B8' -138.51(12)
B11' B7' B12' B9' -100.67(12)
B11' B7' B12' B10' -37.72(11)
B11' B10' B12' B7' 38.07(11)
B11' B10' B12' B8' 100.76(12)
B11' B10' B12' B9' 137.66(12)
B12' B7' B8' B3' -144.72(11)
B12' B7' B8' B4' -101.16(11)
B12' B7' B8' B9' -37.89(10)
B12' B7' B11' C2' 133.48(12)
B12' B7' B11' B6' 101.34(13)
B12' B7' B11' B10' 38.48(11)
B12' B8' B9' B4' -137.93(13)
B12' B8' B9' B5' -101.20(13)
B12' B8' B9' B10' -37.40(11)
B12' B9' B10' B5' -138.11(11)
B12' B9' B10' B6' -100.61(12)
B12' B9' B10' B11' -37.20(10)
B12' B10' B11' C2' -98.01(12)
B12' B10' B11' B6' -139.05(12)
B12' B10' B11' B7' -38.14(11)
